data_2013208
loop_
_publ_author_name
'F\'abry, Jan'
'Krupkov\'a, Radmila'
'C\'isa\<rov\'a, Ivana'
'Jurek, Karel'

_publ_section_title
;
 Bis(tetraethylammonium) hydrogensulfate dihydrogenphosphate at 292 and
 150K
;
_journal_issue 3
_journal_name_full 'Acta Crystallographica Section C'
_journal_page_first o120
_journal_page_last o123
_journal_paper_doi 10.1107/S0108270103001471
_journal_volume 59
_journal_year 2003
_chemical_formula_moiety '2C8 H20 N + , H S O4 - , H2 P O4 -'
_chemical_formula_sum 'C16 H43 N2 O8 P S'
_chemical_formula_weight 454.56
_chemical_name_common
;
bis(tetraethylammonium) hydrogensulfate dihydrogenphosphate
;
_chemical_name_systematic
;
bis(tetraethylammonium) hydrogensulfate dihydrogenphosphate
;
_space_group_IT_number 15
_symmetry_cell_setting monoclinic
_symmetry_space_group_name_Hall '-C 2yc'
_symmetry_space_group_name_H-M 'C 1 2/c 1'
_atom_sites_solution_hydrogens geom
_atom_sites_solution_primary direct
_atom_sites_solution_secondary difmap
_audit_creation_method SHELXL97
_cell_angle_alpha 90
_cell_angle_beta 100.971(9)
_cell_angle_gamma 90
_cell_formula_units_Z 8
_cell_length_a 27.9460(4)
_cell_length_b 11.7480(2)
_cell_length_c 14.0590(2)
_cell_measurement_reflns_used 52330
_cell_measurement_temperature 150(2)
_cell_measurement_theta_max 30.03
_cell_measurement_theta_min 1
_cell_volume 4531.35(18)
_computing_cell_refinement 'HKL SCALEPACK (Otwinowski & Minor, 1997)'
_computing_data_collection 'COLLECT (Nonius, 1997-2000)'
_computing_data_reduction 'HKL DENZO (Otwinowski & Minor, 1997) and SCALEPACK'
_computing_molecular_graphics 'PLATON (Spek, 2002)'
_computing_publication_material SHELXL97
_computing_structure_refinement 'SHELXL97 (Sheldrick, 1997)'
_computing_structure_solution 'SHELXS97 (Sheldrick, 1997)'
_diffrn_ambient_temperature 150(2)
_diffrn_measured_fraction_theta_full 0.997
_diffrn_measured_fraction_theta_max 0.997
_diffrn_measurement_device_type 'Nonius KappaCCD area-detector'
_diffrn_measurement_method \w
_diffrn_radiation_monochromator graphite
_diffrn_radiation_source 'fine-focus sealed tube'
_diffrn_radiation_type MoK\a
_diffrn_radiation_wavelength 0.71073
_diffrn_reflns_av_R_equivalents 0.032
_diffrn_reflns_av_sigmaI/netI 0.027
_diffrn_reflns_limit_h_max 39
_diffrn_reflns_limit_h_min -38
_diffrn_reflns_limit_k_max 16
_diffrn_reflns_limit_k_min -16
_diffrn_reflns_limit_l_max 19
_diffrn_reflns_limit_l_min -19
_diffrn_reflns_number 21366
_diffrn_reflns_theta_full 30.05
_diffrn_reflns_theta_max 30.05
_diffrn_reflns_theta_min 1.48
_diffrn_standards_number 0
_exptl_absorpt_coefficient_mu 0.256
_exptl_absorpt_correction_type none
_exptl_crystal_colour colourless
_exptl_crystal_density_diffrn 1.333
_exptl_crystal_density_meas ?
_exptl_crystal_density_method 'not measured'
_exptl_crystal_description plate
_exptl_crystal_F_000 1984
_exptl_crystal_size_max 0.40
_exptl_crystal_size_mid 0.20
_exptl_crystal_size_min 0.05
_refine_diff_density_max 0.42
_refine_diff_density_min -0.47
_refine_ls_extinction_coef 0.0041(3)
_refine_ls_extinction_expression Fc^*^=kFc[1+0.001xFc^2^\l^3^/sin(2\q)]^-1/4^
_refine_ls_extinction_method 'SHELXL97 (Sheldrick, 1997)'
_refine_ls_goodness_of_fit_ref 1.174
_refine_ls_hydrogen_treatment constr
_refine_ls_matrix_type full
_refine_ls_number_constraints 110
_refine_ls_number_parameters 262
_refine_ls_number_reflns 6641
_refine_ls_number_restraints 0
_refine_ls_restrained_S_all 1.174
_refine_ls_R_factor_all 0.048
_refine_ls_R_factor_gt 0.041
_refine_ls_shift/su_max 0.002
_refine_ls_shift/su_mean 0.000
_refine_ls_structure_factor_coef Fsqd
_refine_ls_weighting_details 'calc w = 1/[\s^2^(Fo^2^)+(0.0418P)^2^+4.9683P] where P=(Fo^2^+2Fc^2^)/3'
_refine_ls_weighting_scheme calc
_refine_ls_wR_factor_gt 0.109
_refine_ls_wR_factor_ref 0.113
_reflns_number_gt 5957
_reflns_number_total 6641
_reflns_threshold_expression I>2\s(I)
_cod_data_source_file sk1608.cif
_cod_data_source_block II
_cod_depositor_comments
;
The following automatic conversions were performed:

'_exptl_crystal_density_meas' value 'not measured' was changed to '?'
- the value is perceived as not measured.

Automatic conversion script
Id: cif_fix_values 3008 2015-01-20 13:52:24Z robertas 
;
_cod_original_sg_symbol_H-M 'C 2/c'
_cod_database_code 2013208
_cod_database_fobs_code 2013208

loop_
_symmetry_equiv_pos_as_xyz
'x, y, z'
'-x, y, -z+1/2'
'x+1/2, y+1/2, z'
'-x+1/2, y+1/2, -z+1/2'
'-x, -y, -z'
'x, -y, z-1/2'
'-x+1/2, -y+1/2, -z'
'x+1/2, -y+1/2, z-1/2'

loop_
_atom_site_label
_atom_site_fract_x
_atom_site_fract_y
_atom_site_fract_z
_atom_site_U_iso_or_equiv
_atom_site_adp_type
_atom_site_calc_flag
_atom_site_refinement_flags
_atom_site_occupancy
_atom_site_disorder_assembly
_atom_site_disorder_group
_atom_site_type_symbol
P1 0.788068(12) 0.72553(3) 0.14371(2) 0.01815(9) Uani d . 0.50 . . P
S1 0.788068(12) 0.72553(3) 0.14371(2) 0.01815(9) Uani d PT 0.50 . . S
O1 0.84219(4) 0.72455(10) 0.18843(7) 0.0252(2) Uani d . 1 . . O
H1O 0.8583 0.7588 0.1563 0.030 Uiso d R 0.50 . . H
O2 0.77975(4) 0.63591(9) 0.06425(8) 0.0263(2) Uani d . 1 . . O
O3 0.77701(4) 0.84178(10) 0.09629(8) 0.0318(3) Uani d . 1 . . O
H3O 0.7534 0.8478 0.0251 0.038 Uiso d R 1 . . H
O4 0.75978(4) 0.70381(11) 0.21938(8) 0.0295(2) Uani d . 1 . . O
P2 0.954872(12) 0.76676(3) 0.11583(2) 0.01711(9) Uani d . 0.50 . . P
S2 0.954872(12) 0.76676(3) 0.11583(2) 0.01711(9) Uani d PT 0.50 . . S
O5 0.90063(4) 0.77993(10) 0.07599(7) 0.0252(2) Uani d . 1 . . O
H5O 0.8788 0.7637 0.1139 0.030 Uiso d R 0.50 . . H
O6 0.95988(4) 0.67221(9) 0.19190(7) 0.0233(2) Uani d . 1 . . O
H6O 0.9909 0.6713 0.2391 0.028 Uiso d R 0.50 . . H
O7 0.97259(4) 0.87764(9) 0.16741(7) 0.0259(2) Uani d . 1 . . O
H7O 0.9895 0.8693 0.2229 0.031 Uiso d R 0.50 . . H
O8 0.98078(4) 0.74116(11) 0.03704(8) 0.0300(2) Uani d . 1 . . O
N1 0.62218(4) 0.46676(10) 0.67255(8) 0.0170(2) Uani d . 1 . . N
C1 0.59298(5) 0.35760(12) 0.65487(10) 0.0217(3) Uani d . 1 . . C
H1A 0.5845 0.3447 0.5856 0.026 Uiso calc RT 1 . . H
H1B 0.6135 0.2949 0.6829 0.026 Uiso calc RT 1 . . H
C2 0.63855(5) 0.48924(13) 0.78028(10) 0.0220(3) Uani d . 1 . . C
H2A 0.6575 0.5589 0.7883 0.026 Uiso calc RT 1 . . H
H2B 0.6099 0.5018 0.8084 0.026 Uiso calc RT 1 . . H
C3 0.59167(5) 0.56910(12) 0.63232(10) 0.0211(3) Uani d . 1 . . C
H3A 0.5643 0.5751 0.6654 0.025 Uiso calc RT 1 . . H
H3B 0.6113 0.6372 0.6473 0.025 Uiso calc RT 1 . . H
C4 0.66559(5) 0.45142(12) 0.62264(10) 0.0207(3) Uani d . 1 . . C
H4A 0.6846 0.3870 0.6518 0.025 Uiso calc RT 1 . . H
H4B 0.6535 0.4331 0.5550 0.025 Uiso calc RT 1 . . H
C5 0.54669(6) 0.35625(14) 0.69596(13) 0.0306(3) Uani d . 1 . . C
H5A 0.5546 0.3676 0.7648 0.046 Uiso calc RT 1 . . H
H5B 0.5307 0.2842 0.6823 0.046 Uiso calc RT 1 . . H
H5C 0.5255 0.4161 0.6668 0.046 Uiso calc RT 1 . . H
C6 0.66855(6) 0.39551(15) 0.83642(11) 0.0305(3) Uani d . 1 . . C
H6A 0.6489 0.3283 0.8355 0.046 Uiso calc RT 1 . . H
H6B 0.6796 0.4196 0.9022 0.046 Uiso calc RT 1 . . H
H6C 0.6962 0.3791 0.8072 0.046 Uiso calc RT 1 . . H
C7 0.57221(6) 0.56607(15) 0.52416(12) 0.0318(3) Uani d . 1 . . C
H7A 0.5989 0.5694 0.4902 0.048 Uiso calc RT 1 . . H
H7B 0.5511 0.6300 0.5060 0.048 Uiso calc RT 1 . . H
H7C 0.5543 0.4968 0.5077 0.048 Uiso calc RT 1 . . H
C8 0.69879(5) 0.55389(14) 0.62777(13) 0.0303(3) Uani d . 1 . . C
H8A 0.6814 0.6159 0.5926 0.045 Uiso calc RT 1 . . H
H8B 0.7265 0.5351 0.5998 0.045 Uiso calc RT 1 . . H
H8C 0.7095 0.5756 0.6942 0.045 Uiso calc RT 1 . . H
N2 0.87608(4) 0.54112(10) 0.43346(8) 0.0177(2) Uani d . 1 . . N
C9 0.84137(5) 0.64136(12) 0.42390(10) 0.0207(3) Uani d . 1 . . C
H9A 0.8284 0.6538 0.3557 0.025 Uiso calc RT 1 . . H
H9B 0.8597 0.7088 0.4484 0.025 Uiso calc RT 1 . . H
C10 0.89830(6) 0.51751(13) 0.53883(10) 0.0253(3) Uani d . 1 . . C
H10A 0.8727 0.4910 0.5714 0.030 Uiso calc RT 1 . . H
H10B 0.9218 0.4563 0.5412 0.030 Uiso calc RT 1 . . H
C11 0.84964(5) 0.43258(12) 0.39497(11) 0.0231(3) Uani d . 1 . . C
H11A 0.8727 0.3700 0.4057 0.028 Uiso calc RT 1 . . H
H11B 0.8245 0.4171 0.4323 0.028 Uiso calc RT 1 . . H
C12 0.91523(5) 0.57195(12) 0.37597(10) 0.0202(3) Uani d . 1 . . C
H12A 0.8995 0.5927 0.3107 0.024 Uiso calc RT 1 . . H
H12B 0.9327 0.6383 0.4054 0.024 Uiso calc RT 1 . . H
C13 0.79905(6) 0.62850(15) 0.47633(13) 0.0323(3) Uani d . 1 . . C
H13A 0.7798 0.5636 0.4512 0.048 Uiso calc RT 1 . . H
H13B 0.7792 0.6957 0.4667 0.048 Uiso calc RT 1 . . H
H13C 0.8113 0.6180 0.5443 0.048 Uiso calc RT 1 . . H
C14 0.92333(6) 0.61806(16) 0.59432(11) 0.0334(4) Uani d . 1 . . C
H14A 0.9481 0.6468 0.5618 0.050 Uiso calc RT 1 . . H
H14B 0.9380 0.5945 0.6587 0.050 Uiso calc RT 1 . . H
H14C 0.8998 0.6768 0.5978 0.050 Uiso calc RT 1 . . H
C15 0.82623(6) 0.43508(15) 0.28849(12) 0.0327(3) Uani d . 1 . . C
H15A 0.8044 0.4988 0.2762 0.049 Uiso calc RT 1 . . H
H15B 0.8084 0.3659 0.2717 0.049 Uiso calc RT 1 . . H
H15C 0.8511 0.4422 0.2502 0.049 Uiso calc RT 1 . . H
C16 0.95165(6) 0.47809(14) 0.37000(12) 0.0284(3) Uani d . 1 . . C
H16A 0.9651 0.4514 0.4340 0.043 Uiso calc RT 1 . . H
H16B 0.9774 0.5070 0.3402 0.043 Uiso calc RT 1 . . H
H16C 0.9356 0.4164 0.3320 0.043 Uiso calc RT 1 . . H

loop_
_atom_site_aniso_label
_atom_site_aniso_U_11
_atom_site_aniso_U_22
_atom_site_aniso_U_33
_atom_site_aniso_U_12
_atom_site_aniso_U_13
_atom_site_aniso_U_23
P1 0.01650(16) 0.02007(17) 0.01703(16) -0.00126(11) 0.00103(11) -0.00087(12)
S1 0.01650(16) 0.02007(17) 0.01703(16) -0.00126(11) 0.00103(11) -0.00087(12)
O1 0.0161(4) 0.0366(6) 0.0216(5) -0.0027(4) 0.0001(4) 0.0083(4)
O2 0.0350(6) 0.0204(5) 0.0220(5) 0.0039(4) 0.0018(4) -0.0024(4)
O3 0.0352(6) 0.0214(5) 0.0316(6) 0.0009(4) -0.0121(5) -0.0032(4)
O4 0.0219(5) 0.0431(7) 0.0247(5) -0.0063(5) 0.0077(4) -0.0044(5)
P2 0.01522(15) 0.02059(17) 0.01448(15) -0.00188(11) 0.00018(11) 0.00156(11)
S2 0.01522(15) 0.02059(17) 0.01448(15) -0.00188(11) 0.00018(11) 0.00156(11)
O5 0.0167(4) 0.0381(6) 0.0192(5) 0.0001(4) -0.0004(4) 0.0079(4)
O6 0.0226(5) 0.0231(5) 0.0213(5) -0.0044(4) -0.0033(4) 0.0052(4)
O7 0.0314(5) 0.0206(5) 0.0218(5) -0.0037(4) -0.0049(4) 0.0017(4)
O8 0.0270(5) 0.0410(7) 0.0235(5) 0.0031(5) 0.0083(4) -0.0012(5)
N1 0.0160(5) 0.0179(5) 0.0174(5) 0.0014(4) 0.0037(4) -0.0026(4)
C1 0.0216(6) 0.0190(6) 0.0247(7) -0.0015(5) 0.0045(5) -0.0060(5)
C2 0.0231(6) 0.0260(7) 0.0170(6) -0.0016(5) 0.0038(5) -0.0053(5)
C3 0.0191(6) 0.0189(6) 0.0256(7) 0.0051(5) 0.0051(5) -0.0013(5)
C4 0.0178(6) 0.0238(7) 0.0218(6) 0.0055(5) 0.0072(5) -0.0002(5)
C5 0.0246(7) 0.0280(8) 0.0412(9) -0.0050(6) 0.0117(6) -0.0041(6)
C6 0.0297(7) 0.0394(9) 0.0216(7) 0.0028(7) 0.0025(6) 0.0029(6)
C7 0.0295(7) 0.0348(9) 0.0288(8) 0.0126(6) -0.0006(6) 0.0025(6)
C8 0.0208(7) 0.0311(8) 0.0413(9) 0.0002(6) 0.0118(6) 0.0006(7)
N2 0.0191(5) 0.0176(5) 0.0168(5) 0.0021(4) 0.0050(4) 0.0033(4)
C9 0.0207(6) 0.0174(6) 0.0242(6) 0.0043(5) 0.0051(5) 0.0037(5)
C10 0.0317(7) 0.0274(7) 0.0169(6) 0.0082(6) 0.0049(5) 0.0060(5)
C11 0.0251(6) 0.0175(6) 0.0283(7) -0.0019(5) 0.0090(5) 0.0005(5)
C12 0.0199(6) 0.0218(6) 0.0202(6) -0.0004(5) 0.0069(5) 0.0037(5)
C13 0.0267(7) 0.0313(8) 0.0426(9) 0.0082(6) 0.0158(7) 0.0052(7)
C14 0.0350(8) 0.0400(9) 0.0222(7) 0.0097(7) -0.0025(6) -0.0049(6)
C15 0.0311(8) 0.0317(8) 0.0323(8) -0.0064(6) -0.0011(6) -0.0041(6)
C16 0.0250(7) 0.0318(8) 0.0308(8) 0.0069(6) 0.0117(6) 0.0061(6)

loop_
_atom_type_symbol
_atom_type_description
_atom_type_scat_dispersion_real
_atom_type_scat_dispersion_imag
_atom_type_scat_source
C C 0.0033 0.0016 'International Tables Vol C Tables 4.2.6.8 and 6.1.1.4'
H H 0.0000 0.0000 'International Tables Vol C Tables 4.2.6.8 and 6.1.1.4'
N N 0.0061 0.0033 'International Tables Vol C Tables 4.2.6.8 and 6.1.1.4'
O O 0.0106 0.0060 'International Tables Vol C Tables 4.2.6.8 and 6.1.1.4'
P P 0.1023 0.0942 'International Tables Vol C Tables 4.2.6.8 and 6.1.1.4'
S S 0.1246 0.1234 'International Tables Vol C Tables 4.2.6.8 and 6.1.1.4'

loop_
_geom_angle_atom_site_label_1
_geom_angle_atom_site_label_2
_geom_angle_atom_site_label_3
_geom_angle
_geom_angle_publ_flag
O4 P1 O2 112.65(7) yes
O4 P1 O1 109.26(6) yes
O2 P1 O1 107.40(6) yes
O4 P1 O3 112.41(7) yes
O2 P1 O3 108.00(6) yes
O1 P1 O3 106.85(6) yes
O8 P2 O5 110.11(6) yes
O8 P2 O7 111.83(7) yes
O5 P2 O7 107.38(6) yes
O8 P2 O6 112.76(7) yes
O5 P2 O6 106.47(6) yes
O7 P2 O6 108.01(6) yes
C1 N1 C2 111.18(11) no
C1 N1 C3 111.23(10) no
C2 N1 C3 105.94(10) no
C1 N1 C4 106.00(10) no
C2 N1 C4 111.39(10) no
C3 N1 C4 111.21(10) no
C5 C1 N1 114.77(11) no
C6 C2 N1 115.18(12) no
C7 C3 N1 115.08(11) no
C8 C4 N1 114.75(11) no
C9 N2 C10 111.37(11) no
C9 N2 C11 111.13(10) no
C10 N2 C11 105.94(11) no
C9 N2 C12 106.29(10) no
C10 N2 C12 111.08(10) no
C11 N2 C12 111.11(10) no
N2 C9 C13 115.15(11) no
C14 C10 N2 115.07(12) no
C15 C11 N2 115.11(12) no
C16 C12 N2 114.51(11) no
P1 O1 H1O 112 no
P1 O3 H3O 120 no
P2 O5 H5O 120 no
P2 O6 H6O 116 no
P2 O7 H7O 115 no
C5 C1 H1A 109 no
N1 C1 H1A 109 no
C5 C1 H1B 109 no
N1 C1 H1B 109 no
H1A C1 H1B 108 no
C6 C2 H2A 109 no
N1 C2 H2A 109 no
C6 C2 H2B 109 no
N1 C2 H2B 109 no
H2A C2 H2B 108 no
C7 C3 H3A 109 no
N1 C3 H3A 109 no
C7 C3 H3B 109 no
N1 C3 H3B 109 no
H3A C3 H3B 108 no
C8 C4 H4A 109 no
N1 C4 H4A 109 no
C8 C4 H4B 109 no
N1 C4 H4B 109 no
H4A C4 H4B 108 no
C1 C5 H5A 110 no
C1 C5 H5B 110 no
H5A C5 H5B 110 no
C1 C5 H5C 110 no
H5A C5 H5C 110 no
H5B C5 H5C 110 no
C2 C6 H6A 110 no
C2 C6 H6B 110 no
H6A C6 H6B 110 no
C2 C6 H6C 110 no
H6A C6 H6C 110 no
H6B C6 H6C 110 no
C3 C7 H7A 110 no
C3 C7 H7B 110 no
H7A C7 H7B 110 no
C3 C7 H7C 110 no
H7A C7 H7C 110 no
H7B C7 H7C 110 no
C4 C8 H8A 110 no
C4 C8 H8B 110 no
H8A C8 H8B 110 no
C4 C8 H8C 110 no
H8A C8 H8C 110 no
H8B C8 H8C 110 no
N2 C9 H9A 109 no
C13 C9 H9A 109 no
N2 C9 H9B 109 no
C13 C9 H9B 109 no
H9A C9 H9B 108 no
C14 C10 H10A 109 no
N2 C10 H10A 109 no
C14 C10 H10B 109 no
N2 C10 H10B 109 no
H10A C10 H10B 108 no
C15 C11 H11A 109 no
N2 C11 H11A 109 no
C15 C11 H11B 109 no
N2 C11 H11B 109 no
H11A C11 H11B 108 no
C16 C12 H12A 109 no
N2 C12 H12A 109 no
C16 C12 H12B 109 no
N2 C12 H12B 109 no
H12A C12 H12B 108 no
C9 C13 H13A 110 no
C9 C13 H13B 110 no
H13A C13 H13B 110 no
C9 C13 H13C 110 no
H13A C13 H13C 110 no
H13B C13 H13C 110 no
C10 C14 H14A 110 no
C10 C14 H14B 110 no
H14A C14 H14B 110 no
C10 C14 H14C 110 no
H14A C14 H14C 110 no
H14B C14 H14C 110 no
C11 C15 H15A 110 no
C11 C15 H15B 110 no
H15A C15 H15B 110 no
C11 C15 H15C 110 no
H15A C15 H15C 110 no
H15B C15 H15C 110 no
C12 C16 H16A 110 no
C12 C16 H16B 110 no
H16A C16 H16B 110 no
C12 C16 H16C 110 no
H16A C16 H16C 110 no
H16B C16 H16C 110 no

loop_
_geom_bond_atom_site_label_1
_geom_bond_atom_site_label_2
_geom_bond_site_symmetry_2
_geom_bond_distance
_geom_bond_publ_flag
P1 O4 . 1.4636(11) yes
P1 O2 . 1.5204(11) yes
P1 O1 . 1.5235(10) yes
P1 O3 . 1.5253(12) yes
P2 O8 . 1.4653(11) yes
P2 O5 . 1.5207(10) yes
P2 O7 . 1.5268(11) yes
P2 O6 . 1.5298(10) yes
N1 C1 . 1.5148(17) no
N1 C2 . 1.5196(17) no
N1 C3 . 1.5196(17) no
N1 C4 . 1.5233(16) no
C1 C5 . 1.514(2) no
C2 C6 . 1.512(2) no
C3 C7 . 1.515(2) no
C4 C8 . 1.513(2) no
N2 C9 . 1.5153(17) no
N2 C10 . 1.5188(17) no
N2 C11 . 1.5208(18) no
N2 C12 . 1.5224(16) no
C9 C13 . 1.515(2) no
C10 C14 . 1.512(2) no
C11 C15 . 1.516(2) no
C12 C16 . 1.514(2) no
C1 H1A . 0.9700 no
C1 H1B . 0.9700 no
C2 H2A . 0.9700 no
C2 H2B . 0.9700 no
C3 H3A . 0.9700 no
C3 H3B . 0.9700 no
C4 H4A . 0.9700 no
C4 H4B . 0.9700 no
C5 H5A . 0.9600 no
C5 H5B . 0.9600 no
C5 H5C . 0.9600 no
C6 H6A . 0.9600 no
C6 H6B . 0.9600 no
C6 H6C . 0.9600 no
C7 H7A . 0.9600 no
C7 H7B . 0.9600 no
C7 H7C . 0.9600 no
C8 H8A . 0.9600 no
C8 H8B . 0.9600 no
C9 H9A . 0.9700 no
C9 H9B . 0.9700 no
C10 H10A . 0.9700 no
C10 H10B . 0.9700 no
C11 H11A . 0.9700 no
C11 H11B . 0.9700 no
C12 H12A . 0.9700 no
C12 H12B . 0.9700 no
C13 H13A . 0.9600 no
C13 H13B . 0.9600 no
C13 H13C . 0.9600 no
C14 H14A . 0.9600 no
C14 H14B . 0.9600 no
C14 H14C . 0.9600 no
C15 H15A . 0.9600 no
C15 H15B . 0.9600 no
C15 H15C . 0.9600 no
C16 H16A . 0.9600 no
C16 H16B . 0.9600 no
C16 H16C . 0.9600 no

loop_
_geom_hbond_atom_site_label_D
_geom_hbond_atom_site_label_H
_geom_hbond_atom_site_label_A
_geom_hbond_site_symmetry_A
_geom_hbond_distance_DH
_geom_hbond_distance_HA
_geom_hbond_distance_DA
_geom_hbond_angle_DHA
_geom_hbond_publ_flag
O3 H3O O2 7_665 1.09 1.42 2.5132(15) 175 yes
O1 H1O O5 1_555 0.80 1.80 2.5635(15) 158 yes
O5 H5O O1 1_555 0.90 1.66 2.5635(15) 175 yes
O6 H6O O6 2_755 0.99 1.53 2.5107(19) 177 yes
O7 H7O O7 2_755 0.84 1.70 2.527(2) 169 yes
C1 H1A O5 4_645 0.97 2.50 3.4087(17) 155 yes
C1 H1A O8 4_645 0.97 2.57 3.3590(18) 139 yes
C2 H2A O1 7_666 0.97 2.56 3.4204(19) 147 yes
C2 H2A O3 7_666 0.97 2.49 3.3109(18) 142 yes
C2 H2B O7 7_666 0.97 2.78 3.6746(18) 154 no
C3 H3A O7 8_466 0.97 2.63 3.5119(17) 152 no
C3 H3A O7 7_666 0.97 2.80 3.6699(18) 150 no
C4 H4A O4 6_566 0.97 2.39 3.2774(17) 153 yes
C4 H4B O5 4_645 0.97 2.80 3.6488(17) 146 no
C5 H5C O7 8_466 0.96 2.84 3.729(2) 155 no
C6 H6C O4 6_566 0.96 2.54 3.488(2) 168 no
C7 H7B O8 8_466 0.96 2.58 3.445(2) 150 yes
C8 H8B O2 6_566 0.96 2.60 3.4142(19) 142 yes
C8 H8C O4 7_666 0.96 2.92 3.621(2) 131 no
C9 H9A O1 1_555 0.97 2.59 3.4560(17) 149 no
C9 H9A O4 1_555 0.97 2.51 3.3925(18) 151 yes
C10 H10A O2 6_566 0.97 2.98 3.8475(19) 149 no
C10 H10B O5 6_566 0.97 2.90 3.5319(19) 124 no
C10 H10B O6 6_566 0.97 2.65 3.3392(17) 128 no
C11 H11B O2 6_566 0.97 2.51 3.4491(18) 164 yes
C12 H12A O1 1_555 0.97 2.62 3.5047(17) 152 no
C12 H12A O6 1_555 0.97 2.75 3.2969(17) 116 no
C12 H12B O8 2_755 0.97 2.69 3.5413(18) 147 no
C13 H13A O2 6_566 0.96 2.83 3.424(2) 121 no
C14 H14A O8 2_755 0.96 2.86 3.817(2) 178 no
C15 H15A O4 1_555 0.96 2.76 3.698(2) 166 no
C15 H15B O4 4_645 0.96 2.71 3.615(2) 157 no
C16 H16B O6 2_755 0.96 2.71 3.5903(19) 153 no
C16 H16B O6 1_555 0.96 2.82 3.4266(19) 122 no

loop_
_geom_torsion_atom_site_label_1
_geom_torsion_atom_site_label_2
_geom_torsion_atom_site_label_3
_geom_torsion_atom_site_label_4
_geom_torsion
_geom_torsion_publ_flag
C1 N1 C2 C6 57.24(15) no
C1 N1 C3 C7 -60.37(15) no
C1 N1 C4 C8 177.49(12) no
C2 N1 C3 C7 178.70(12) no
C2 N1 C4 C8 -61.46(15) no
C2 N1 C1 C5 60.81(15) no
C3 N1 C4 C8 56.47(15) no
C3 N1 C1 C5 -56.99(16) no
C3 N1 C2 C6 178.21(12) no
C4 N1 C1 C5 -178.00(12) no
C4 N1 C2 C6 -60.74(15) no
C4 N1 C3 C7 57.53(15) no
C9 N2 C10 C14 -54.46(16) no
C9 N2 C11 C15 61.39(15) no
C9 N2 C12 C16 -175.48(12) no
C10 N2 C11 C15 -177.49(13) no
C10 N2 C12 C16 63.22(15) no
C10 N2 C9 C13 -58.89(16) no
C11 N2 C12 C16 -54.45(15) no
C11 N2 C9 C13 58.98(16) no
C11 N2 C10 C14 -175.42(12) no
C12 N2 C9 C13 180.00(13) no
C12 N2 C10 C14 63.82(16) no
C12 N2 C11 C15 -56.75(15) no
